data_7210513
loop_
_publ_author_name
'Dechambenoit, Pierre'
'Ferlay, Sylvie'
'Kyritsakas, Nathalie'
'Hosseini, Mir Wais'

_publ_section_title
;
 Molecular tectonics: control of packing of luminescent networks formed
 upon combining bisamidinium tectons with dicyanometallates
;
_journal_issue 6
_journal_name_full CrystEngComm
_journal_page_first 1922
_journal_paper_doi 10.1039/c0ce00607f
_journal_volume 13
_journal_year 2011
_chemical_formula_moiety 'C62 H116 N4, 2(C2 Au N2)'
_chemical_formula_sum 'C66 H116 Au2 N8'
_chemical_formula_weight 1415.60
_chemical_name_systematic
;
?
;
_space_group_IT_number 14
_symmetry_cell_setting monoclinic
_symmetry_space_group_name_Hall '-P 2yn'
_symmetry_space_group_name_H-M 'P 1 21/n 1'
_atom_sites_solution_hydrogens geom
_atom_sites_solution_primary direct
_atom_sites_solution_secondary difmap
_audit_creation_method SHELXL-97
_cell_angle_alpha 90.00
_cell_angle_beta 95.129(11)
_cell_angle_gamma 90.00
_cell_formula_units_Z 2
_cell_length_a 8.417(3)
_cell_length_b 10.601(4)
_cell_length_c 38.544(11)
_cell_measurement_reflns_used 1040
_cell_measurement_temperature 173(2)
_cell_measurement_theta_max 17.82
_cell_measurement_theta_min 3.10
_cell_volume 3425(2)
_computing_cell_refinement 'Bruker SMART'
_computing_data_collection 'Bruker SMART'
_computing_data_reduction 'Bruker SAINT'
_computing_molecular_graphics 'Bruker SHELXTL'
_computing_publication_material 'Bruker SHELXTL'
_computing_structure_refinement 'SHELXL-97 (Sheldrick, 1997)'
_computing_structure_solution 'SHELXS-97 (Sheldrick, 1990)'
_diffrn_ambient_temperature 173(2)
_diffrn_measured_fraction_theta_full 0.992
_diffrn_measured_fraction_theta_max 0.992
_diffrn_measurement_device_type 'CCD area detector'
_diffrn_measurement_method 'phi and omega scans'
_diffrn_radiation_monochromator graphite
_diffrn_radiation_source 'fine-focus sealed tube'
_diffrn_radiation_type MoK\a
_diffrn_radiation_wavelength 0.71073
_diffrn_reflns_av_R_equivalents 0.0713
_diffrn_reflns_av_sigmaI/netI 0.1663
_diffrn_reflns_limit_h_max 11
_diffrn_reflns_limit_h_min -10
_diffrn_reflns_limit_k_max 14
_diffrn_reflns_limit_k_min -11
_diffrn_reflns_limit_l_max 49
_diffrn_reflns_limit_l_min -51
_diffrn_reflns_number 13945
_diffrn_reflns_theta_full 27.27
_diffrn_reflns_theta_max 27.27
_diffrn_reflns_theta_min 3.10
_exptl_absorpt_coefficient_mu 4.320
_exptl_absorpt_correction_T_max 0.8462
_exptl_absorpt_correction_T_min 0.8130
_exptl_absorpt_correction_type multi-scan
_exptl_absorpt_process_details sadabs
_exptl_crystal_colour colorless
_exptl_crystal_density_diffrn 1.373
_exptl_crystal_density_meas ?
_exptl_crystal_density_method 'not measured'
_exptl_crystal_description prism
_exptl_crystal_F_000 1452
_exptl_crystal_size_max 0.05
_exptl_crystal_size_mid 0.04
_exptl_crystal_size_min 0.04
_refine_diff_density_max 1.257
_refine_diff_density_min -2.467
_refine_diff_density_rms 0.194
_refine_ls_extinction_method none
_refine_ls_goodness_of_fit_ref 1.042
_refine_ls_hydrogen_treatment constr
_refine_ls_matrix_type full
_refine_ls_number_parameters 345
_refine_ls_number_reflns 7662
_refine_ls_number_restraints 0
_refine_ls_restrained_S_all 1.042
_refine_ls_R_factor_all 0.1530
_refine_ls_R_factor_gt 0.0572
_refine_ls_shift/su_max 0.003
_refine_ls_shift/su_mean 0.000
_refine_ls_structure_factor_coef Fsqd
_refine_ls_weighting_details 'calc w=1/[\s^2^(Fo^2^)+(0.0000P)^2^+0.0000P] where P=(Fo^2^+2Fc^2^)/3'
_refine_ls_weighting_scheme calc
_refine_ls_wR_factor_gt 0.0814
_refine_ls_wR_factor_ref 0.1001
_reflns_number_gt 3680
_reflns_number_total 7662
_reflns_threshold_expression >2sigma(I)
_cod_data_source_file c0ce00607f.txt
_cod_data_source_block e970a
_cod_depositor_comments
;
The following automatic conversions were performed:

'_symmetry_cell_setting' value 'Monoclinic' changed to 'monoclinic'
according to the built-in table from CIF Core dictionary named
'cif_core.dic' version 2.4.1 from 2010-06-29.

Automatic conversion script
Id: cif_fix_values 1891 2012-01-12 08:04:46Z andrius 

The following automatic conversions were performed:

'_exptl_crystal_density_meas' value 'none' was changed to '?' - the
value is perceived as not measured.

Automatic conversion script
Id: cif_fix_values 3008 2015-01-20 13:52:24Z robertas 
;
_cod_original_cell_volume 3426(2)
_cod_original_sg_symbol_H-M P2(1)/n
_cod_database_code 7210513

loop_
_symmetry_equiv_pos_as_xyz
'x, y, z'
'-x+1/2, y+1/2, -z+1/2'
'-x, -y, -z'
'x-1/2, -y-1/2, z-1/2'

loop_
_atom_site_label
_atom_site_type_symbol
_atom_site_fract_x
_atom_site_fract_y
_atom_site_fract_z
_atom_site_U_iso_or_equiv
_atom_site_adp_type
_atom_site_occupancy
_atom_site_symmetry_multiplicity
_atom_site_calc_flag
_atom_site_refinement_flags
C1 C 0.6722(9) 0.1837(7) 0.96377(17) 0.0215(18) Uani 1 1 d .
N1 N 0.6087(7) 0.2967(6) 0.95678(13) 0.0250(15) Uani 1 1 d .
H1 H 0.5168 0.3146 0.9649 0.030 Uiso 1 1 calc R
C2 C 0.6827(9) 0.3926(7) 0.93653(17) 0.029(2) Uani 1 1 d .
H2A H 0.7422 0.4529 0.9524 0.034 Uiso 1 1 calc R
H2B H 0.5992 0.4400 0.9222 0.034 Uiso 1 1 calc R
C3 C 0.7977(8) 0.3306(7) 0.91260(17) 0.026(2) Uani 1 1 d .
C4 C 0.9061(9) 0.2435(7) 0.93504(18) 0.0267(19) Uani 1 1 d .
H4A H 0.9769 0.1974 0.9202 0.032 Uiso 1 1 calc R
H4B H 0.9738 0.2938 0.9522 0.032 Uiso 1 1 calc R
N2 N 0.8126(7) 0.1542(6) 0.95311(13) 0.0255(14) Uani 1 1 d .
H2 H 0.8505 0.0777 0.9571 0.031 Uiso 1 1 calc R
C5 C 0.7031(9) 0.2559(7) 0.88379(17) 0.029(2) Uani 1 1 d .
H5A H 0.7771 0.1970 0.8735 0.035 Uiso 1 1 calc R
H5B H 0.6227 0.2043 0.8946 0.035 Uiso 1 1 calc R
C6 C 0.6177(9) 0.3330(8) 0.85452(18) 0.036(2) Uani 1 1 d .
H6A H 0.6979 0.3737 0.8409 0.043 Uiso 1 1 calc R
H6B H 0.5552 0.4006 0.8647 0.043 Uiso 1 1 calc R
C7 C 0.5046(9) 0.2517(7) 0.82981(18) 0.037(2) Uani 1 1 d .
H7A H 0.5613 0.1737 0.8241 0.045 Uiso 1 1 calc R
H7B H 0.4115 0.2268 0.8422 0.045 Uiso 1 1 calc R
C8 C 0.4443(9) 0.3182(7) 0.79568(17) 0.032(2) Uani 1 1 d .
H8A H 0.4012 0.4018 0.8015 0.039 Uiso 1 1 calc R
H8B H 0.5363 0.3329 0.7819 0.039 Uiso 1 1 calc R
C9 C 0.3179(9) 0.2482(8) 0.77330(18) 0.033(2) Uani 1 1 d .
H9A H 0.3571 0.1619 0.7692 0.040 Uiso 1 1 calc R
H9B H 0.2220 0.2404 0.7863 0.040 Uiso 1 1 calc R
C10 C 0.2701(9) 0.3079(7) 0.73880(17) 0.032(2) Uani 1 1 d .
H10A H 0.3633 0.3090 0.7248 0.039 Uiso 1 1 calc R
H10B H 0.2386 0.3965 0.7426 0.039 Uiso 1 1 calc R
C11 C 0.1324(9) 0.2396(8) 0.71827(18) 0.036(2) Uani 1 1 d .
H11A H 0.1600 0.1492 0.7165 0.043 Uiso 1 1 calc R
H11B H 0.0365 0.2457 0.7313 0.043 Uiso 1 1 calc R
C12 C 0.0923(9) 0.2917(8) 0.68165(18) 0.034(2) Uani 1 1 d .
H12A H 0.1840 0.2778 0.6677 0.041 Uiso 1 1 calc R
H12B H 0.0743 0.3838 0.6830 0.041 Uiso 1 1 calc R
C13 C -0.0559(9) 0.2294(8) 0.66334(19) 0.042(2) Uani 1 1 d .
H13A H -0.1480 0.2482 0.6768 0.050 Uiso 1 1 calc R
H13B H -0.0400 0.1368 0.6638 0.050 Uiso 1 1 calc R
C14 C -0.0987(9) 0.2705(8) 0.62491(17) 0.036(2) Uani 1 1 d .
H14A H -0.2083 0.2420 0.6174 0.044 Uiso 1 1 calc R
H14B H -0.0974 0.3638 0.6237 0.044 Uiso 1 1 calc R
C15 C 0.0142(9) 0.2184(8) 0.60005(17) 0.036(2) Uani 1 1 d .
H15A H 0.1221 0.2535 0.6061 0.043 Uiso 1 1 calc R
H15B H 0.0208 0.1257 0.6028 0.043 Uiso 1 1 calc R
C16 C -0.0382(10) 0.2495(8) 0.56257(18) 0.047(3) Uani 1 1 d .
H16A H -0.1452 0.2153 0.5564 0.071 Uiso 1 1 calc R
H16B H 0.0367 0.2121 0.5474 0.071 Uiso 1 1 calc R
H16C H -0.0401 0.3413 0.5595 0.071 Uiso 1 1 calc R
C17 C 0.8958(8) 0.4375(7) 0.89865(17) 0.030(2) Uani 1 1 d .
H17A H 0.8224 0.4942 0.8845 0.036 Uiso 1 1 calc R
H17B H 0.9437 0.4870 0.9187 0.036 Uiso 1 1 calc R
C18 C 1.0282(9) 0.3983(7) 0.87670(18) 0.034(2) Uani 1 1 d .
H18A H 0.9831 0.3421 0.8578 0.041 Uiso 1 1 calc R
H18B H 1.1086 0.3493 0.8914 0.041 Uiso 1 1 calc R
C19 C 1.1115(9) 0.5095(7) 0.86051(18) 0.036(2) Uani 1 1 d .
H19A H 1.2090 0.4784 0.8507 0.043 Uiso 1 1 calc R
H19B H 1.1447 0.5711 0.8791 0.043 Uiso 1 1 calc R
C20 C 1.0056(9) 0.5773(7) 0.83145(19) 0.037(2) Uani 1 1 d .
H20A H 0.9033 0.5995 0.8408 0.044 Uiso 1 1 calc R
H20B H 1.0587 0.6572 0.8259 0.044 Uiso 1 1 calc R
C21 C 0.9679(9) 0.5036(8) 0.79719(18) 0.040(2) Uani 1 1 d .
H21A H 1.0664 0.4975 0.7850 0.048 Uiso 1 1 calc R
H21B H 0.9354 0.4168 0.8028 0.048 Uiso 1 1 calc R
C22 C 0.8360(9) 0.5634(8) 0.77244(18) 0.039(2) Uani 1 1 d .
H22A H 0.7377 0.5696 0.7846 0.047 Uiso 1 1 calc R
H22B H 0.8686 0.6502 0.7668 0.047 Uiso 1 1 calc R
C23 C 0.7988(9) 0.4921(8) 0.73913(19) 0.040(2) Uani 1 1 d .
H23A H 0.8917 0.4955 0.7251 0.048 Uiso 1 1 calc R
H23B H 0.7782 0.4025 0.7445 0.048 Uiso 1 1 calc R
C24 C 0.6544(10) 0.5472(8) 0.71830(18) 0.040(2) Uani 1 1 d .
H24A H 0.6754 0.6370 0.7133 0.048 Uiso 1 1 calc R
H24B H 0.5621 0.5438 0.7325 0.048 Uiso 1 1 calc R
C25 C 0.6114(9) 0.4783(8) 0.68401(19) 0.037(2) Uani 1 1 d .
H25A H 0.7021 0.4855 0.6694 0.045 Uiso 1 1 calc R
H25B H 0.5967 0.3876 0.6890 0.045 Uiso 1 1 calc R
C26 C 0.4619(9) 0.5268(8) 0.66324(18) 0.037(2) Uani 1 1 d .
H26A H 0.4739 0.6186 0.6595 0.044 Uiso 1 1 calc R
H26B H 0.3700 0.5146 0.6772 0.044 Uiso 1 1 calc R
C27 C 0.4237(10) 0.4626(8) 0.62753(18) 0.043(2) Uani 1 1 d .
H27A H 0.5141 0.4761 0.6132 0.052 Uiso 1 1 calc R
H27B H 0.4125 0.3706 0.6311 0.052 Uiso 1 1 calc R
C28 C 0.2704(10) 0.5133(8) 0.6078(2) 0.052(3) Uani 1 1 d .
H28A H 0.1791 0.4935 0.6209 0.078 Uiso 1 1 calc R
H28B H 0.2555 0.4738 0.5848 0.078 Uiso 1 1 calc R
H28C H 0.2788 0.6049 0.6052 0.078 Uiso 1 1 calc R
C29 C 0.5823(9) 0.0891(7) 0.98206(17) 0.0219(18) Uani 1 1 d .
C30 C 0.4169(9) 0.0880(7) 0.97810(16) 0.0243(19) Uani 1 1 d .
H30 H 0.3607 0.1480 0.9634 0.029 Uiso 1 1 calc R
C31 C 0.3339(9) -0.0012(7) 0.99572(18) 0.027(2) Uani 1 1 d .
H31 H 0.2206 -0.0030 0.9928 0.032 Uiso 1 1 calc R
Au1 Au 0.11537(4) 0.64717(3) 0.965694(8) 0.03591(11) Uani 1 1 d .
C32 C 0.0010(10) 0.8139(8) 0.9600(2) 0.038(2) Uani 1 1 d .
N3 N 0.3077(8) 0.3946(7) 0.9711(2) 0.053(2) Uani 1 1 d .
C33 C 0.2378(10) 0.4841(8) 0.9701(2) 0.042(2) Uani 1 1 d .
N4 N -0.0558(8) 0.9089(7) 0.95616(19) 0.045(2) Uani 1 1 d .

loop_
_atom_site_aniso_label
_atom_site_aniso_U_11
_atom_site_aniso_U_22
_atom_site_aniso_U_33
_atom_site_aniso_U_23
_atom_site_aniso_U_13
_atom_site_aniso_U_12
C1 0.021(5) 0.018(5) 0.023(4) 0.007(4) -0.014(4) -0.001(3)
N1 0.035(4) 0.018(4) 0.022(3) 0.006(3) -0.001(3) 0.006(3)
C2 0.044(5) 0.020(5) 0.023(4) 0.007(3) 0.006(4) 0.000(4)
C3 0.030(5) 0.027(5) 0.021(4) 0.008(4) 0.006(4) 0.009(4)
C4 0.036(5) 0.015(4) 0.030(4) 0.009(4) 0.007(4) -0.001(4)
N2 0.024(4) 0.021(4) 0.031(3) 0.009(4) 0.000(3) 0.006(3)
C5 0.036(5) 0.028(5) 0.024(4) -0.001(4) -0.001(4) -0.002(4)
C6 0.037(5) 0.034(6) 0.037(4) -0.003(5) 0.003(4) -0.004(4)
C7 0.046(6) 0.028(5) 0.036(5) 0.003(4) -0.003(5) -0.005(4)
C8 0.044(6) 0.030(6) 0.023(4) -0.001(4) 0.002(4) -0.002(4)
C9 0.031(5) 0.036(6) 0.030(4) -0.006(4) -0.006(4) -0.001(4)
C10 0.040(6) 0.030(5) 0.026(4) 0.002(4) -0.001(4) 0.000(4)
C11 0.039(6) 0.033(6) 0.035(5) 0.005(4) -0.003(4) 0.001(4)
C12 0.028(5) 0.037(6) 0.035(4) 0.002(4) -0.003(4) -0.001(4)
C13 0.028(5) 0.052(7) 0.044(5) 0.000(5) 0.000(5) 0.003(5)
C14 0.033(5) 0.043(6) 0.031(4) 0.012(4) -0.010(4) -0.006(4)
C15 0.047(6) 0.028(5) 0.033(4) 0.002(4) -0.001(5) -0.002(4)
C16 0.064(7) 0.045(6) 0.034(5) 0.001(5) 0.006(5) 0.007(5)
C17 0.032(5) 0.032(5) 0.026(4) 0.005(4) 0.003(4) 0.000(4)
C18 0.036(5) 0.031(5) 0.037(4) 0.002(4) 0.009(4) -0.004(4)
C19 0.036(5) 0.036(6) 0.035(5) 0.013(4) -0.003(4) -0.011(4)
C20 0.042(6) 0.025(5) 0.045(5) 0.007(4) 0.012(5) -0.001(4)
C21 0.041(6) 0.048(6) 0.033(5) -0.006(5) 0.006(5) 0.005(5)
C22 0.041(6) 0.043(6) 0.034(5) 0.005(5) 0.006(4) -0.006(5)
C23 0.042(6) 0.051(7) 0.029(4) -0.005(5) 0.008(5) 0.003(5)
C24 0.050(6) 0.035(6) 0.034(5) -0.012(5) 0.003(5) -0.004(5)
C25 0.040(6) 0.031(5) 0.042(5) 0.009(4) 0.004(5) -0.009(4)
C26 0.039(6) 0.036(6) 0.037(5) -0.001(4) 0.007(5) -0.005(5)
C27 0.056(6) 0.044(6) 0.030(5) 0.004(5) 0.004(5) -0.004(5)
C28 0.063(7) 0.047(7) 0.044(5) 0.001(5) -0.009(5) -0.003(5)
C29 0.028(5) 0.013(4) 0.023(4) -0.011(4) -0.001(4) 0.001(4)
C30 0.030(5) 0.024(5) 0.018(4) -0.008(4) 0.001(4) 0.001(4)
C31 0.023(5) 0.025(5) 0.032(4) -0.016(4) 0.002(4) 0.002(4)
Au1 0.0370(2) 0.02589(17) 0.04349(18) -0.0055(2) -0.00398(14) 0.0080(2)
C32 0.037(6) 0.037(6) 0.037(5) 0.012(5) -0.012(5) 0.001(5)
N3 0.037(5) 0.036(5) 0.087(6) -0.005(5) 0.014(4) 0.014(4)
C33 0.046(6) 0.030(6) 0.049(5) -0.001(5) 0.009(5) 0.007(5)
N4 0.050(5) 0.026(5) 0.061(5) 0.006(4) 0.010(4) 0.013(4)

loop_
_atom_type_symbol
_atom_type_description
_atom_type_scat_dispersion_real
_atom_type_scat_dispersion_imag
_atom_type_scat_source
C C 0.0033 0.0016 'International Tables Vol C Tables 4.2.6.8 and 6.1.1.4'
H H 0.0000 0.0000 'International Tables Vol C Tables 4.2.6.8 and 6.1.1.4'
N N 0.0061 0.0033 'International Tables Vol C Tables 4.2.6.8 and 6.1.1.4'
Au Au -2.0133 8.8022 'International Tables Vol C Tables 4.2.6.8 and 6.1.1.4'

loop_
_geom_angle_atom_site_label_1
_geom_angle_atom_site_label_2
_geom_angle_atom_site_label_3
_geom_angle
_geom_angle_site_symmetry_1
_geom_angle_site_symmetry_3
N2 C1 N1 120.3(7) . .
N2 C1 C29 119.9(7) . .
N1 C1 C29 119.8(7) . .
C1 N1 C2 123.7(6) . .
C1 N1 H1 118.2 . .
C2 N1 H1 118.2 . .
N1 C2 C3 110.2(6) . .
N1 C2 H2A 109.6 . .
C3 C2 H2A 109.6 . .
N1 C2 H2B 109.6 . .
C3 C2 H2B 109.6 . .
H2A C2 H2B 108.1 . .
C4 C3 C5 110.3(7) . .
C4 C3 C17 109.6(6) . .
C5 C3 C17 113.1(5) . .
C4 C3 C2 107.2(5) . .
C5 C3 C2 110.0(6) . .
C17 C3 C2 106.4(6) . .
N2 C4 C3 110.4(6) . .
N2 C4 H4A 109.6 . .
C3 C4 H4A 109.6 . .
N2 C4 H4B 109.6 . .
C3 C4 H4B 109.6 . .
H4A C4 H4B 108.1 . .
C1 N2 C4 122.2(7) . .
C1 N2 H2 118.9 . .
C4 N2 H2 118.9 . .
C6 C5 C3 116.2(7) . .
C6 C5 H5A 108.2 . .
C3 C5 H5A 108.2 . .
C6 C5 H5B 108.2 . .
C3 C5 H5B 108.2 . .
H5A C5 H5B 107.4 . .
C5 C6 C7 112.4(7) . .
C5 C6 H6A 109.1 . .
C7 C6 H6A 109.1 . .
C5 C6 H6B 109.1 . .
C7 C6 H6B 109.1 . .
H6A C6 H6B 107.9 . .
C8 C7 C6 114.1(7) . .
C8 C7 H7A 108.7 . .
C6 C7 H7A 108.7 . .
C8 C7 H7B 108.7 . .
C6 C7 H7B 108.7 . .
H7A C7 H7B 107.6 . .
C9 C8 C7 115.3(7) . .
C9 C8 H8A 108.5 . .
C7 C8 H8A 108.5 . .
C9 C8 H8B 108.5 . .
C7 C8 H8B 108.5 . .
H8A C8 H8B 107.5 . .
C10 C9 C8 114.9(7) . .
C10 C9 H9A 108.5 . .
C8 C9 H9A 108.5 . .
C10 C9 H9B 108.5 . .
C8 C9 H9B 108.5 . .
H9A C9 H9B 107.5 . .
C9 C10 C11 113.0(6) . .
C9 C10 H10A 109.0 . .
C11 C10 H10A 109.0 . .
C9 C10 H10B 109.0 . .
C11 C10 H10B 109.0 . .
H10A C10 H10B 107.8 . .
C12 C11 C10 113.8(6) . .
C12 C11 H11A 108.8 . .
C10 C11 H11A 108.8 . .
C12 C11 H11B 108.8 . .
C10 C11 H11B 108.8 . .
H11A C11 H11B 107.7 . .
C11 C12 C13 112.0(7) . .
C11 C12 H12A 109.2 . .
C13 C12 H12A 109.2 . .
C11 C12 H12B 109.2 . .
C13 C12 H12B 109.2 . .
H12A C12 H12B 107.9 . .
C12 C13 C14 115.4(7) . .
C12 C13 H13A 108.4 . .
C14 C13 H13A 108.4 . .
C12 C13 H13B 108.4 . .
C14 C13 H13B 108.4 . .
H13A C13 H13B 107.5 . .
C15 C14 C13 113.3(6) . .
C15 C14 H14A 108.9 . .
C13 C14 H14A 108.9 . .
C15 C14 H14B 108.9 . .
C13 C14 H14B 108.9 . .
H14A C14 H14B 107.7 . .
C16 C15 C14 112.4(6) . .
C16 C15 H15A 109.1 . .
C14 C15 H15A 109.1 . .
C16 C15 H15B 109.1 . .
C14 C15 H15B 109.1 . .
H15A C15 H15B 107.9 . .
C15 C16 H16A 109.5 . .
C15 C16 H16B 109.5 . .
H16A C16 H16B 109.5 . .
C15 C16 H16C 109.5 . .
H16A C16 H16C 109.5 . .
H16B C16 H16C 109.5 . .
C18 C17 C3 116.1(6) . .
C18 C17 H17A 108.3 . .
C3 C17 H17A 108.3 . .
C18 C17 H17B 108.3 . .
C3 C17 H17B 108.3 . .
H17A C17 H17B 107.4 . .
C17 C18 C19 113.7(6) . .
C17 C18 H18A 108.8 . .
C19 C18 H18A 108.8 . .
C17 C18 H18B 108.8 . .
C19 C18 H18B 108.8 . .
H18A C18 H18B 107.7 . .
C18 C19 C20 113.4(6) . .
C18 C19 H19A 108.9 . .
C20 C19 H19A 108.9 . .
C18 C19 H19B 108.9 . .
C20 C19 H19B 108.9 . .
H19A C19 H19B 107.7 . .
C21 C20 C19 116.5(7) . .
C21 C20 H20A 108.2 . .
C19 C20 H20A 108.2 . .
C21 C20 H20B 108.2 . .
C19 C20 H20B 108.2 . .
H20A C20 H20B 107.3 . .
C22 C21 C20 113.9(7) . .
C22 C21 H21A 108.8 . .
C20 C21 H21A 108.8 . .
C22 C21 H21B 108.8 . .
C20 C21 H21B 108.8 . .
H21A C21 H21B 107.7 . .
C23 C22 C21 114.1(7) . .
C23 C22 H22A 108.7 . .
C21 C22 H22A 108.7 . .
C23 C22 H22B 108.7 . .
C21 C22 H22B 108.7 . .
H22A C22 H22B 107.6 . .
C24 C23 C22 110.9(7) . .
C24 C23 H23A 109.5 . .
C22 C23 H23A 109.5 . .
C24 C23 H23B 109.5 . .
C22 C23 H23B 109.5 . .
H23A C23 H23B 108.1 . .
C23 C24 C25 113.1(7) . .
C23 C24 H24A 109.0 . .
C25 C24 H24A 109.0 . .
C23 C24 H24B 109.0 . .
C25 C24 H24B 109.0 . .
H24A C24 H24B 107.8 . .
C26 C25 C24 114.6(7) . .
C26 C25 H25A 108.6 . .
C24 C25 H25A 108.6 . .
C26 C25 H25B 108.6 . .
C24 C25 H25B 108.6 . .
H25A C25 H25B 107.6 . .
C25 C26 C27 114.7(7) . .
C25 C26 H26A 108.6 . .
C27 C26 H26A 108.6 . .
C25 C26 H26B 108.6 . .
C27 C26 H26B 108.6 . .
H26A C26 H26B 107.6 . .
C28 C27 C26 112.7(7) . .
C28 C27 H27A 109.1 . .
C26 C27 H27A 109.1 . .
C28 C27 H27B 109.1 . .
C26 C27 H27B 109.1 . .
H27A C27 H27B 107.8 . .
C27 C28 H28A 109.5 . .
C27 C28 H28B 109.5 . .
H28A C28 H28B 109.5 . .
C27 C28 H28C 109.5 . .
H28A C28 H28C 109.5 . .
H28B C28 H28C 109.5 . .
C30 C29 C31 120.2(7) . 3_657
C30 C29 C1 120.4(7) . .
C31 C29 C1 119.3(7) 3_657 .
C29 C30 C31 119.8(7) . .
C29 C30 H30 120.1 . .
C31 C30 H30 120.1 . .
C30 C31 C29 120.0(7) . 3_657
C30 C31 H31 120.0 . .
C29 C31 H31 120.0 3_657 .
C33 Au1 C32 177.3(4) . .
N4 C32 Au1 176.4(9) . .
N3 C33 Au1 176.8(9) . .

loop_
_geom_bond_atom_site_label_1
_geom_bond_atom_site_label_2
_geom_bond_distance
_geom_bond_site_symmetry_2
C1 N2 1.323(8) .
C1 N1 1.329(8) .
C1 C29 1.473(9) .
N1 C2 1.455(8) .
N1 H1 0.8800 .
C2 C3 1.542(9) .
C2 H2A 0.9900 .
C2 H2B 0.9900 .
C3 C4 1.514(9) .
C3 C5 1.528(9) .
C3 C17 1.529(9) .
C4 N2 1.448(8) .
C4 H4A 0.9900 .
C4 H4B 0.9900 .
N2 H2 0.8800 .
C5 C6 1.521(9) .
C5 H5A 0.9900 .
C5 H5B 0.9900 .
C6 C7 1.547(9) .
C6 H6A 0.9900 .
C6 H6B 0.9900 .
C7 C8 1.538(9) .
C7 H7A 0.9900 .
C7 H7B 0.9900 .
C8 C9 1.505(9) .
C8 H8A 0.9900 .
C8 H8B 0.9900 .
C9 C10 1.495(9) .
C9 H9A 0.9900 .
C9 H9B 0.9900 .
C10 C11 1.526(9) .
C10 H10A 0.9900 .
C10 H10B 0.9900 .
C11 C12 1.525(9) .
C11 H11A 0.9900 .
C11 H11B 0.9900 .
C12 C13 1.528(10) .
C12 H12A 0.9900 .
C12 H12B 0.9900 .
C13 C14 1.555(9) .
C13 H13A 0.9900 .
C13 H13B 0.9900 .
C14 C15 1.513(9) .
C14 H14A 0.9900 .
C14 H14B 0.9900 .
C15 C16 1.509(9) .
C15 H15A 0.9900 .
C15 H15B 0.9900 .
C16 H16A 0.9800 .
C16 H16B 0.9800 .
C16 H16C 0.9800 .
C17 C18 1.516(9) .
C17 H17A 0.9900 .
C17 H17B 0.9900 .
C18 C19 1.533(9) .
C18 H18A 0.9900 .
C18 H18B 0.9900 .
C19 C20 1.545(9) .
C19 H19A 0.9900 .
C19 H19B 0.9900 .
C20 C21 1.543(9) .
C20 H20A 0.9900 .
C20 H20B 0.9900 .
C21 C22 1.535(10) .
C21 H21A 0.9900 .
C21 H21B 0.9900 .
C22 C23 1.498(10) .
C22 H22A 0.9900 .
C22 H22B 0.9900 .
C23 C24 1.513(10) .
C23 H23A 0.9900 .
C23 H23B 0.9900 .
C24 C25 1.525(9) .
C24 H24A 0.9900 .
C24 H24B 0.9900 .
C25 C26 1.520(9) .
C25 H25A 0.9900 .
C25 H25B 0.9900 .
C26 C27 1.543(9) .
C26 H26A 0.9900 .
C26 H26B 0.9900 .
C27 C28 1.535(10) .
C27 H27A 0.9900 .
C27 H27B 0.9900 .
C28 H28A 0.9800 .
C28 H28B 0.9800 .
C28 H28C 0.9800 .
C29 C30 1.387(9) .
C29 C31 1.411(9) 3_657
C30 C31 1.389(9) .
C30 H30 0.9500 .
C31 C29 1.411(9) 3_657
C31 H31 0.9500 .
Au1 C33 2.012(9) .
Au1 C32 2.015(9) .
C32 N4 1.119(9) .
N3 C33 1.115(9) .
